data_7227830
loop_
_publ_author_name
'Jassal, Amanpreet Kaur'
'Rana, Love Karan'
'Hundal, Geeta'

_publ_section_title
;
 Structure directing role of amines and water molecules in the
 self-assembly of polyoxomolybdates
;
_journal_issue 15
_journal_name_full CrystEngComm
_journal_page_first 2021
_journal_paper_doi 10.1039/C6CE02640K
_journal_volume 19
_journal_year 2017
_chemical_formula_moiety 'Mo7 O24, C4 H12 N, 5(H3 O), 6(H2 O), 2.5(O)'
_chemical_formula_sum 'C4 H44 Mo7 N O37.5'
_chemical_formula_weight 1377.94
_space_group_IT_number 15
_symmetry_cell_setting monoclinic
_symmetry_space_group_name_Hall '-C 2yc'
_symmetry_space_group_name_H-M 'C 1 2/c 1'
_atom_sites_solution_hydrogens geom
_atom_sites_solution_primary direct
_atom_sites_solution_secondary difmap
_audit_creation_method SHELXL-97
_audit_update_record
;
2016-08-19 deposited with the CCDC.
2017-03-09 downloaded from the CCDC.
;
_cell_angle_alpha 90.00
_cell_angle_beta 108.698(3)
_cell_angle_gamma 90.00
_cell_formula_units_Z 8
_cell_length_a 28.887(2)
_cell_length_b 12.1278(9)
_cell_length_c 21.5485(16)
_cell_measurement_reflns_used 9173
_cell_measurement_temperature 296(2)
_cell_measurement_theta_max 32.11
_cell_measurement_theta_min 2.72
_cell_volume 7150.8(9)
_computing_cell_refinement 'Bruker SAINT'
_computing_data_collection 'Bruker APEX2'
_computing_data_reduction 'Bruker SAINT'
_computing_molecular_graphics 'Bruker SHELXTL'
_computing_publication_material 'Bruker SHELXTL'
_computing_structure_refinement 'SHELXL-97 (Sheldrick, 2008)'
_computing_structure_solution 'Sir-92 (Altomare et al., 1993)'
_diffrn_ambient_temperature 296(2)
_diffrn_measured_fraction_theta_full 0.983
_diffrn_measured_fraction_theta_max 0.983
_diffrn_measurement_device_type 'Bruker APEX-II CCD'
_diffrn_measurement_method '\f and \w scans'
_diffrn_radiation_monochromator graphite
_diffrn_radiation_source 'fine-focus sealed tube'
_diffrn_radiation_type MoK\a
_diffrn_radiation_wavelength 0.71073
_diffrn_reflns_av_R_equivalents 0.0239
_diffrn_reflns_av_sigmaI/netI 0.0218
_diffrn_reflns_limit_h_max 43
_diffrn_reflns_limit_h_min -34
_diffrn_reflns_limit_k_max 18
_diffrn_reflns_limit_k_min -17
_diffrn_reflns_limit_l_max 32
_diffrn_reflns_limit_l_min -32
_diffrn_reflns_number 48279
_diffrn_reflns_theta_full 32.16
_diffrn_reflns_theta_max 32.16
_diffrn_reflns_theta_min 1.84
_exptl_absorpt_coefficient_mu 2.496
_exptl_absorpt_correction_T_max 0.7464
_exptl_absorpt_correction_T_min 0.5391
_exptl_absorpt_correction_type multi-scan
_exptl_absorpt_process_details 'SADABS-2008/1 - Bruker AXS area detector scaling and absorption correction'
_exptl_crystal_colour White
_exptl_crystal_density_diffrn 2.560
_exptl_crystal_density_method 'not measured'
_exptl_crystal_description Needles
_exptl_crystal_F_000 5349
_exptl_crystal_size_max 0.13
_exptl_crystal_size_mid 0.08
_exptl_crystal_size_min 0.05
_refine_diff_density_max 2.658
_refine_diff_density_min -1.477
_refine_diff_density_rms 0.158
_refine_ls_extinction_method none
_refine_ls_goodness_of_fit_ref 0.959
_refine_ls_hydrogen_treatment mixed
_refine_ls_matrix_type full
_refine_ls_number_parameters 520
_refine_ls_number_reflns 12378
_refine_ls_number_restraints 33
_refine_ls_restrained_S_all 0.959
_refine_ls_R_factor_all 0.0410
_refine_ls_R_factor_gt 0.0325
_refine_ls_shift/su_max 0.001
_refine_ls_shift/su_mean 0.000
_refine_ls_structure_factor_coef Fsqd
_refine_ls_weighting_details 'calc w=1/[\s^2^(Fo^2^)+(0.0486P)^2^+52.5870P] where P=(Fo^2^+2Fc^2^)/3'
_refine_ls_weighting_scheme calc
_refine_ls_wR_factor_gt 0.0856
_refine_ls_wR_factor_ref 0.0936
_reflns_number_gt 10584
_reflns_number_total 12378
_reflns_threshold_expression >2sigma(I)
_cod_data_source_file c6ce02640k2.cif
_cod_data_source_block shelxl
_cod_depositor_comments
;
The following automatic conversions were performed:

'_symmetry_cell_setting' value 'Monoclinic' changed to 'monoclinic'
according to
/home/data/users/saulius/crontab/automatic-downloads/rss-feeds/RSC/lib/dictionaries/cif_core.dic
dictionary named 'cif_core.dic' version 2.4.2 from 2011-04-26.

'_exptl_absorpt_correction_type' value 'Multi-scan' changed to
'multi-scan' according to
/home/data/users/saulius/crontab/automatic-downloads/rss-feeds/RSC/lib/dictionaries/cif_core.dic
dictionary named 'cif_core.dic' version 2.4.2 from 2011-04-26.

Automatic conversion script
Id: cif_fix_values 4973 2017-02-22 13:04:09Z antanas 

 Adding full bibliography for 7227825--7227830.cif.

2018-07-05
Z value and formula fixed to values more according to usual
chemical conventions.                 miguel
;
_cod_original_sg_symbol_H-M 'C 2/c'
_cod_original_formula_moiety '2(Mo7 O24), 2(C4 H12 N), 10(H3 O), 12(H2 O), O2, 3(O)'
_cod_original_formula_sum 'C8 H88 Mo14 N2 O75'
_cod_original_formula_units_Z 4
_cod_original_formula_weight 2755.89
_cod_database_code 7227830

loop_
_symmetry_equiv_pos_as_xyz
'x, y, z'
'-x, y, -z+1/2'
'x+1/2, y+1/2, z'
'-x+1/2, y+1/2, -z+1/2'
'-x, -y, -z'
'x, -y, z-1/2'
'-x+1/2, -y+1/2, -z'
'x+1/2, -y+1/2, z-1/2'

loop_
_atom_site_label
_atom_site_type_symbol
_atom_site_fract_x
_atom_site_fract_y
_atom_site_fract_z
_atom_site_U_iso_or_equiv
_atom_site_adp_type
_atom_site_occupancy
_atom_site_symmetry_multiplicity
_atom_site_calc_flag
_atom_site_refinement_flags
C1 C 0.12385(17) 0.8414(4) 0.8215(2) 0.0474(10) Uani 1 1 d .
H1A H 0.1124 0.7691 0.8275 0.071 Uiso 1 1 calc R
H1B H 0.1162 0.8561 0.7756 0.071 Uiso 1 1 calc R
H1C H 0.1081 0.8953 0.8406 0.071 Uiso 1 1 calc R
C2 C 0.2017(3) 0.7629(6) 0.8250(4) 0.076(2) Uani 1 1 d .
H2A H 0.1899 0.6912 0.8314 0.114 Uiso 1 1 calc R
H2B H 0.2364 0.7660 0.8459 0.114 Uiso 1 1 calc R
H2C H 0.1942 0.7768 0.7790 0.114 Uiso 1 1 calc R
C3 C 0.1902(2) 0.8273(5) 0.9260(2) 0.0547(12) Uani 1 1 d .
H3A H 0.1791 0.7553 0.9332 0.082 Uiso 1 1 calc R
H3B H 0.1744 0.8820 0.9446 0.082 Uiso 1 1 calc R
H3C H 0.2249 0.8320 0.9465 0.082 Uiso 1 1 calc R
C4 C 0.19548(19) 0.9594(4) 0.8446(3) 0.0528(12) Uani 1 1 d .
H4A H 0.1797 1.0133 0.8636 0.079 Uiso 1 1 calc R
H4B H 0.1879 0.9740 0.7986 0.079 Uiso 1 1 calc R
H4C H 0.2302 0.9633 0.8655 0.079 Uiso 1 1 calc R
N1 N 0.17782(12) 0.8473(3) 0.85395(16) 0.0311(6) Uani 1 1 d .
O1 O 0.36793(8) 0.11016(18) 0.06776(11) 0.0216(4) Uani 1 1 d .
O2 O 0.37986(8) 0.04355(18) -0.04061(11) 0.0225(4) Uani 1 1 d .
O1W O 0.49977(18) 0.4739(5) 0.1845(2) 0.0736(12) Uani 1 1 d D
H11W H 0.479(2) 0.506(6) 0.156(3) 0.088 Uiso 1 1 d D
H12W H 0.519(2) 0.450(6) 0.166(3) 0.088 Uiso 1 1 d D
O3 O 0.46019(9) 0.1789(2) -0.03004(13) 0.0310(5) Uani 1 1 d .
O2W O 0.44103(11) -0.1172(3) -0.05774(17) 0.0396(6) Uani 1 1 d D
H21W H 0.4229(17) -0.070(3) -0.051(3) 0.048 Uiso 1 1 d D
H22W H 0.4664(13) -0.102(4) -0.0275(19) 0.048 Uiso 1 1 d D
H23W H 0.441(2) -0.086(4) -0.0915(17) 0.048 Uiso 1 1 d D
O4 O 0.42733(8) 0.27184(18) 0.06796(11) 0.0227(4) Uani 1 1 d .
O3W O 0.47258(12) 0.2154(4) 0.31208(16) 0.0506(8) Uani 1 1 d D
H31W H 0.4622(17) 0.213(5) 0.2727(10) 0.061 Uiso 1 1 d D
H32W H 0.5020(7) 0.215(5) 0.321(2) 0.061 Uiso 1 1 d D
O5 O 0.45950(9) 0.0517(2) 0.07492(13) 0.0315(5) Uani 1 1 d .
O4W O 0.47144(12) 0.6136(3) 0.9482(2) 0.0521(9) Uani 1 1 d D
H41W H 0.4643(19) 0.554(3) 0.959(3) 0.062 Uiso 1 1 d D
H42W H 0.4996(10) 0.624(4) 0.970(3) 0.062 Uiso 1 1 d D
O6 O 0.30981(10) -0.1282(2) -0.04784(14) 0.0339(5) Uani 1 1 d .
O5W O 0.28246(13) 0.6269(3) 0.78047(18) 0.0537(9) Uani 1 1 d D
H51W H 0.2680(17) 0.652(5) 0.7445(16) 0.064 Uiso 1 1 d D
H52W H 0.3108(9) 0.645(5) 0.788(3) 0.064 Uiso 1 1 d D
O7 O 0.28186(10) -0.0187(2) 0.04440(15) 0.0366(6) Uani 1 1 d .
O6W O 0.36159(15) 0.6928(3) -0.0729(2) 0.0598(10) Uani 1 1 d D
H61W H 0.3440(18) 0.742(4) -0.065(3) 0.072 Uiso 1 1 d D
H62W H 0.3419(18) 0.655(4) -0.101(3) 0.072 Uiso 1 1 d D
O8 O 0.42754(9) 0.1441(2) 0.17832(12) 0.0281(5) Uani 1 1 d .
O7W O 0.24569(16) 0.4563(4) 0.8388(2) 0.0601(9) Uani 1 1 d D
H71W H 0.2147(8) 0.454(6) 0.831(3) 0.072 Uiso 1 1 d D
H72W H 0.254(3) 0.512(4) 0.821(3) 0.072 Uiso 1 1 d D
H73W H 0.262(2) 0.396(3) 0.851(3) 0.072 Uiso 1 1 d D
O9 O 0.40992(11) 0.5040(2) 0.06201(14) 0.0351(6) Uani 1 1 d .
O8W O 0.44269(16) -0.2655(4) 0.0565(2) 0.0600(10) Uani 1 1 d D
H81W H 0.426(2) -0.218(4) 0.069(3) 0.072 Uiso 1 1 d D
H82W H 0.4727(10) -0.258(6) 0.079(3) 0.072 Uiso 1 1 d D
H83W H 0.446(3) -0.284(5) 0.0198(19) 0.072 Uiso 1 1 d D
O10 O 0.36672(12) 0.3969(3) -0.16851(14) 0.0426(7) Uani 1 1 d .
O9W O 0.63655(17) 0.1471(4) 0.20256(19) 0.0675(13) Uani 1 1 d D
H91W H 0.6601(16) 0.182(5) 0.227(3) 0.081 Uiso 1 1 d D
H92W H 0.650(2) 0.099(4) 0.188(3) 0.081 Uiso 1 1 d D
O11 O 0.36528(12) -0.0262(3) 0.18494(15) 0.0413(6) Uani 1 1 d .
O10W O 0.44686(16) 0.0287(3) -0.1736(2) 0.0566(9) Uani 1 1 d D
H13W H 0.434(2) 0.076(4) -0.153(3) 0.068 Uiso 1 1 d D
H14W H 0.459(2) 0.061(5) -0.201(3) 0.068 Uiso 1 1 d D
H15W H 0.446(2) -0.040(2) -0.165(3) 0.068 Uiso 1 1 d D
O12 O 0.30954(11) 0.0196(2) -0.16943(14) 0.0348(6) Uani 1 1 d .
O11W O 0.41923(7) 0.73430(14) 0.87203(8) 0.0113(3) Uani 1 1 d .
O13 O 0.28213(10) 0.2323(2) -0.16325(13) 0.0332(5) Uani 1 1 d .
O12W O 0.3906(2) 0.5977(3) 0.79561(19) 0.0762(15) Uani 1 1 d D
H26W H 0.387(3) 0.615(6) 0.7572(15) 0.091 Uiso 1 1 d D
H24W H 0.387(3) 0.531(2) 0.799(4) 0.091 Uiso 1 1 d D
H25W H 0.407(3) 0.617(6) 0.8329(18) 0.091 Uiso 1 1 d D
O14 O 0.38007(9) 0.1729(2) -0.15038(12) 0.0292(5) Uani 1 1 d .
O13W O 0.5000 0.6916(7) 0.2500 0.096(2) Uiso 1 2 d S
O15 O 0.29327(8) 0.10037(19) -0.05677(12) 0.0249(4) Uani 1 1 d .
O14W O 0.2479(4) 0.2714(9) -0.0194(5) 0.165(4) Uiso 1 1 d .
O16 O 0.34147(9) 0.3367(2) 0.05469(12) 0.0261(4) Uani 1 1 d .
O17 O 0.42840(9) 0.4070(2) -0.03947(13) 0.0298(5) Uani 1 1 d .
O18 O 0.33251(11) 0.4753(2) -0.04810(14) 0.0365(6) Uani 1 1 d .
O19 O 0.45931(12) 0.3102(3) -0.13798(16) 0.0499(8) Uani 1 1 d .
O20 O 0.33102(10) 0.2194(2) 0.15878(14) 0.0360(6) Uani 1 1 d .
O21 O 0.37903(9) -0.09302(19) 0.06855(13) 0.0295(5) Uani 1 1 d .
O22 O 0.40809(11) 0.3609(2) 0.18016(13) 0.0351(6) Uani 1 1 d .
O23 O 0.45735(11) -0.0785(3) 0.18438(15) 0.0421(7) Uani 1 1 d .
O24 O 0.36857(8) 0.25612(18) -0.05159(11) 0.0216(4) Uani 1 1 d .
Mo1 Mo 0.323887(10) -0.01613(2) 0.003850(14) 0.02267(6) Uani 1 1 d .
Mo2 Mo 0.423910(9) 0.14427(2) 0.017545(12) 0.01858(5) Uani 1 1 d .
Mo3 Mo 0.378449(10) 0.25367(2) 0.130994(13) 0.02309(6) Uani 1 1 d .
Mo4 Mo 0.379406(10) 0.40526(2) 0.006754(13) 0.02323(6) Uani 1 1 d .
Mo5 Mo 0.406243(11) -0.00149(2) 0.144007(14) 0.02676(6) Uani 1 1 d .
Mo6 Mo 0.323990(10) 0.13503(2) -0.121304(13) 0.02217(6) Uani 1 1 d .
Mo7 Mo 0.407629(11) 0.31133(3) -0.114840(14) 0.02838(6) Uani 1 1 d .

loop_
_atom_site_aniso_label
_atom_site_aniso_U_11
_atom_site_aniso_U_22
_atom_site_aniso_U_33
_atom_site_aniso_U_23
_atom_site_aniso_U_13
_atom_site_aniso_U_12
C1 0.035(2) 0.057(3) 0.049(2) 0.000(2) 0.0121(18) -0.0102(19)
C2 0.065(4) 0.069(4) 0.102(5) -0.034(4) 0.037(4) 0.009(3)
C3 0.047(3) 0.073(3) 0.043(2) 0.017(2) 0.014(2) -0.003(2)
C4 0.050(3) 0.036(2) 0.065(3) 0.014(2) 0.008(2) -0.0114(19)
N1 0.0302(14) 0.0274(13) 0.0374(15) 0.0011(11) 0.0134(12) -0.0016(11)
O1 0.0201(9) 0.0210(9) 0.0240(9) -0.0008(8) 0.0076(8) -0.0013(8)
O2 0.0177(9) 0.0212(9) 0.0288(10) -0.0042(8) 0.0076(8) 0.0009(8)
O1W 0.058(3) 0.091(4) 0.071(3) 0.002(3) 0.020(2) -0.005(2)
O3 0.0233(11) 0.0377(13) 0.0358(12) -0.0037(10) 0.0147(10) -0.0039(10)
O2W 0.0297(13) 0.0375(15) 0.0506(17) -0.0135(13) 0.0116(13) 0.0051(12)
O4 0.0187(9) 0.0223(10) 0.0265(10) -0.0025(8) 0.0066(8) -0.0026(8)
O3W 0.0327(15) 0.077(2) 0.0390(15) 0.0021(16) 0.0078(13) 0.0129(16)
O5 0.0255(11) 0.0277(11) 0.0372(13) 0.0007(10) 0.0043(10) 0.0043(9)
O4W 0.0313(15) 0.0397(16) 0.074(2) 0.0142(16) 0.0012(15) -0.0065(13)
O6 0.0343(13) 0.0225(11) 0.0421(14) -0.0068(10) 0.0082(11) -0.0035(10)
O5W 0.0416(17) 0.064(2) 0.0481(19) 0.0143(16) 0.0043(15) 0.0003(17)
O7 0.0291(12) 0.0393(14) 0.0453(15) -0.0011(12) 0.0175(12) -0.0052(11)
O6W 0.058(2) 0.0368(17) 0.100(3) 0.0035(18) 0.047(2) 0.0030(16)
O8 0.0254(11) 0.0301(11) 0.0255(10) -0.0002(9) 0.0035(9) -0.0024(9)
O7W 0.052(2) 0.054(2) 0.073(3) -0.0002(19) 0.017(2) 0.0002(19)
O9 0.0399(14) 0.0253(11) 0.0369(13) -0.0054(10) 0.0079(11) -0.0073(10)
O8W 0.055(2) 0.069(3) 0.056(2) -0.0124(19) 0.0188(19) 0.009(2)
O10 0.0507(18) 0.0369(14) 0.0347(14) 0.0091(11) 0.0061(13) -0.0039(13)
O9W 0.081(3) 0.074(3) 0.0428(19) 0.0008(17) 0.0141(19) 0.045(2)
O11 0.0450(16) 0.0417(15) 0.0411(15) 0.0043(12) 0.0192(13) -0.0074(13)
O10W 0.059(2) 0.0457(19) 0.071(3) 0.0002(18) 0.029(2) 0.0079(18)
O12 0.0354(14) 0.0316(13) 0.0363(13) -0.0121(10) 0.0102(11) -0.0018(11)
O11W 0.0151(8) 0.0068(6) 0.0115(7) -0.0026(5) 0.0037(6) -0.0010(6)
O13 0.0285(12) 0.0310(12) 0.0364(13) 0.0010(10) 0.0053(10) 0.0033(10)
O12W 0.147(5) 0.0447(19) 0.0412(18) -0.0085(16) 0.036(3) -0.043(3)
O14 0.0284(11) 0.0342(12) 0.0272(11) -0.0043(9) 0.0119(9) -0.0020(10)
O15 0.0185(9) 0.0247(10) 0.0321(11) -0.0015(8) 0.0089(9) 0.0022(8)
O16 0.0212(10) 0.0252(10) 0.0328(11) -0.0019(9) 0.0097(9) 0.0010(8)
O17 0.0282(12) 0.0286(11) 0.0329(12) 0.0005(9) 0.0103(10) -0.0086(9)
O18 0.0333(13) 0.0299(12) 0.0417(14) 0.0036(11) 0.0058(11) 0.0043(11)
O19 0.0412(16) 0.073(2) 0.0425(16) 0.0049(15) 0.0240(14) -0.0118(16)
O20 0.0311(13) 0.0414(14) 0.0414(14) -0.0017(12) 0.0198(11) -0.0027(11)
O21 0.0274(11) 0.0203(10) 0.0385(13) 0.0006(9) 0.0072(10) 0.0010(9)
O22 0.0378(14) 0.0328(13) 0.0342(13) -0.0102(10) 0.0109(11) -0.0064(11)
O23 0.0360(15) 0.0390(15) 0.0445(16) 0.0127(12) 0.0035(12) 0.0082(12)
O24 0.0204(9) 0.0199(9) 0.0242(10) -0.0006(7) 0.0065(8) -0.0013(8)
Mo1 0.01901(11) 0.01885(11) 0.02998(13) -0.00178(9) 0.00758(10) -0.00199(9)
Mo2 0.01441(10) 0.01904(10) 0.02247(11) -0.00158(8) 0.00619(8) 0.00009(8)
Mo3 0.02273(12) 0.02355(12) 0.02465(12) -0.00393(9) 0.00990(10) -0.00198(9)
Mo4 0.02335(12) 0.01712(11) 0.02806(12) -0.00114(9) 0.00661(10) -0.00132(9)
Mo5 0.02584(13) 0.02403(12) 0.02867(13) 0.00410(10) 0.00632(10) -0.00051(10)
Mo6 0.01914(11) 0.02236(11) 0.02377(11) -0.00343(9) 0.00513(9) 0.00044(9)
Mo7 0.02916(14) 0.03201(14) 0.02566(13) 0.00256(10) 0.01115(11) -0.00572(11)

loop_
_atom_type_symbol
_atom_type_description
_atom_type_scat_dispersion_real
_atom_type_scat_dispersion_imag
_atom_type_scat_source
C C 0.0030 0.0020 'International Tables Vol C Tables 4.2.6.8 and 6.1.1.4'
H H 0.0000 0.0000 'International Tables Vol C Tables 4.2.6.8 and 6.1.1.4'
N N 0.0060 0.0030 'International Tables Vol C Tables 4.2.6.8 and 6.1.1.4'
O O 0.0110 0.0060 'International Tables Vol C Tables 4.2.6.8 and 6.1.1.4'
Mo Mo -1.6830 0.6860 'International Tables Vol C Tables 4.2.6.8 and 6.1.1.4'

loop_
_geom_angle_atom_site_label_1
_geom_angle_atom_site_label_2
_geom_angle_atom_site_label_3
_geom_angle
N1 C1 H1A 109.5
N1 C1 H1B 109.5
H1A C1 H1B 109.5
N1 C1 H1C 109.5
H1A C1 H1C 109.5
H1B C1 H1C 109.5
N1 C2 H2A 109.5
N1 C2 H2B 109.5
H2A C2 H2B 109.5
N1 C2 H2C 109.5
H2A C2 H2C 109.5
H2B C2 H2C 109.5
N1 C3 H3A 109.5
N1 C3 H3B 109.5
H3A C3 H3B 109.5
N1 C3 H3C 109.5
H3A C3 H3C 109.5
H3B C3 H3C 109.5
N1 C4 H4A 109.5
N1 C4 H4B 109.5
H4A C4 H4B 109.5
N1 C4 H4C 109.5
H4A C4 H4C 109.5
H4B C4 H4C 109.5
C2 N1 C4 110.4(4)
C2 N1 C1 109.1(4)
C4 N1 C1 109.4(3)
C2 N1 C3 109.7(5)
C4 N1 C3 108.1(4)
C1 N1 C3 110.1(3)
Mo5 O1 Mo3 95.25(9)
Mo5 O1 Mo1 95.39(9)
Mo3 O1 Mo1 153.78(11)
Mo5 O1 Mo2 102.14(9)
Mo3 O1 Mo2 100.17(9)
Mo1 O1 Mo2 100.91(9)
Mo2 O2 Mo1 110.17(10)
Mo2 O2 Mo6 110.68(10)
Mo1 O2 Mo6 93.00(8)
H11W O1W H12W 104(3)
H21W O2W H22W 99(5)
H21W O2W H23W 91(5)
H22W O2W H23W 110(6)
Mo2 O4 Mo4 110.13(10)
Mo2 O4 Mo3 109.91(10)
Mo4 O4 Mo3 92.10(8)
H31W O3W H32W 106(3)
H41W O4W H42W 106(3)
H51W O5W H52W 105(3)
H61W O6W H62W 103(3)
Mo5 O8 Mo3 109.22(11)
H71W O7W H72W 111(7)
H71W O7W H73W 118(7)
H72W O7W H73W 127(7)
H81W O8W H82W 110(6)
H81W O8W H83W 135(7)
H82W O8W H83W 99(6)
H91W O9W H92W 102(3)
H13W O10W H14W 111(6)
H13W O10W H15W 119(6)
H14W O10W H15W 130(6)
H26W O12W H24W 111(7)
H26W O12W H25W 139(8)
H24W O12W H25W 104(7)
Mo7 O14 Mo6 110.90(12)
Mo6 O15 Mo1 115.54(11)
Mo4 O16 Mo3 115.36(12)
Mo7 O17 Mo4 109.79(12)
Mo5 O21 Mo1 110.05(12)
Mo7 O24 Mo4 95.79(9)
Mo7 O24 Mo6 94.99(9)
Mo4 O24 Mo6 153.89(11)
Mo7 O24 Mo2 101.68(9)
Mo4 O24 Mo2 100.30(9)
Mo6 O24 Mo2 100.69(9)
O7 Mo1 O6 104.93(14)
O7 Mo1 O15 96.45(12)
O6 Mo1 O15 100.23(12)
O7 Mo1 O21 100.05(13)
O6 Mo1 O21 93.07(12)
O15 Mo1 O21 155.36(10)
O7 Mo1 O1 93.21(11)
O6 Mo1 O1 159.06(11)
O15 Mo1 O1 87.78(9)
O21 Mo1 O1 73.20(9)
O7 Mo1 O2 161.86(11)
O6 Mo1 O2 91.80(11)
O15 Mo1 O2 73.30(9)
O21 Mo1 O2 85.73(10)
O1 Mo1 O2 71.86(8)
O7 Mo1 Mo5 87.33(10)
O6 Mo1 Mo5 127.26(9)
O15 Mo1 Mo5 129.67(7)
O21 Mo1 Mo5 34.31(7)
O1 Mo1 Mo5 41.90(6)
O2 Mo1 Mo5 88.03(6)
O3 Mo2 O5 104.15(13)
O3 Mo2 O4 102.29(11)
O5 Mo2 O4 102.19(11)
O3 Mo2 O2 99.68(11)
O5 Mo2 O2 99.84(11)
O4 Mo2 O2 143.81(9)
O3 Mo2 O1 171.79(11)
O5 Mo2 O1 83.80(11)
O4 Mo2 O1 77.64(9)
O2 Mo2 O1 76.61(9)
O3 Mo2 O24 84.18(11)
O5 Mo2 O24 171.48(11)
O4 Mo2 O24 77.35(9)
O2 Mo2 O24 76.68(9)
O1 Mo2 O24 87.81(8)
O20 Mo3 O22 105.29(14)
O20 Mo3 O16 97.93(12)
O22 Mo3 O16 99.20(12)
O20 Mo3 O8 100.30(13)
O22 Mo3 O8 93.31(12)
O16 Mo3 O8 154.30(10)
O20 Mo3 O1 93.34(11)
O22 Mo3 O1 159.01(12)
O16 Mo3 O1 87.47(9)
O8 Mo3 O1 73.56(9)
O20 Mo3 O4 163.08(11)
O22 Mo3 O4 90.74(11)
O16 Mo3 O4 73.71(9)
O8 Mo3 O4 83.82(9)
O1 Mo3 O4 71.94(8)
O20 Mo3 Mo5 86.62(10)
O22 Mo3 Mo5 128.16(10)
O16 Mo3 Mo5 129.50(7)
O8 Mo3 Mo5 35.01(7)
O1 Mo3 Mo5 42.04(6)
O4 Mo3 Mo5 87.66(6)
O18 Mo4 O9 104.45(14)
O18 Mo4 O16 97.14(13)
O9 Mo4 O16 100.55(12)
O18 Mo4 O17 100.55(13)
O9 Mo4 O17 92.90(13)
O16 Mo4 O17 154.33(10)
O18 Mo4 O24 94.49(11)
O9 Mo4 O24 158.36(12)
O16 Mo4 O24 87.12(9)
O17 Mo4 O24 73.14(9)
O18 Mo4 O4 163.78(11)
O9 Mo4 O4 90.70(11)
O16 Mo4 O4 74.01(9)
O17 Mo4 O4 84.15(10)
O24 Mo4 O4 71.85(8)
O18 Mo4 Mo7 87.94(10)
O9 Mo4 Mo7 127.42(10)
O16 Mo4 Mo7 128.84(7)
O17 Mo4 Mo7 34.63(7)
O24 Mo4 Mo7 41.73(6)
O4 Mo4 Mo7 87.34(6)
O11 Mo5 O23 105.42(15)
O11 Mo5 O21 99.92(13)
O23 Mo5 O21 99.56(13)
O11 Mo5 O8 98.64(13)
O23 Mo5 O8 100.65(13)
O21 Mo5 O8 147.73(10)
O11 Mo5 O1 103.47(12)
O23 Mo5 O1 151.11(12)
O21 Mo5 O1 75.23(9)
O8 Mo5 O1 74.90(9)
O11 Mo5 Mo3 91.10(11)
O23 Mo5 Mo3 136.02(11)
O21 Mo5 Mo3 117.68(7)
O8 Mo5 Mo3 35.76(7)
O1 Mo5 Mo3 42.72(6)
O11 Mo5 Mo1 92.81(11)
O23 Mo5 Mo1 134.69(11)
O21 Mo5 Mo1 35.64(7)
O8 Mo5 Mo1 117.44(7)
O1 Mo5 Mo1 42.71(6)
Mo3 Mo5 Mo1 83.138(10)
O12 Mo6 O13 104.36(13)
O12 Mo6 O15 100.37(12)
O13 Mo6 O15 96.90(12)
O12 Mo6 O14 93.64(12)
O13 Mo6 O14 100.61(12)
O15 Mo6 O14 154.09(10)
O12 Mo6 O24 159.36(11)
O13 Mo6 O24 93.45(11)
O15 Mo6 O24 87.53(9)
O14 Mo6 O24 72.56(9)
O12 Mo6 O2 92.30(11)
O13 Mo6 O2 162.17(11)
O15 Mo6 O2 73.50(9)
O14 Mo6 O2 84.33(10)
O24 Mo6 O2 71.53(8)
O12 Mo6 Mo7 127.41(10)
O13 Mo6 Mo7 87.63(9)
O15 Mo6 Mo7 129.29(7)
O14 Mo6 Mo7 33.95(7)
O24 Mo6 Mo7 41.76(6)
O2 Mo6 Mo7 87.20(6)
O10 Mo7 O19 106.50(16)
O10 Mo7 O14 98.82(13)
O19 Mo7 O14 99.56(15)
O10 Mo7 O17 99.49(13)
O19 Mo7 O17 100.62(14)
O14 Mo7 O17 147.53(10)
O10 Mo7 O24 103.27(13)
O19 Mo7 O24 150.22(13)
O14 Mo7 O24 75.10(9)
O17 Mo7 O24 74.73(9)
O10 Mo7 Mo4 92.03(11)
O19 Mo7 Mo4 135.62(12)
O14 Mo7 Mo4 117.34(7)
O17 Mo7 Mo4 35.58(7)
O24 Mo7 Mo4 42.48(6)
O10 Mo7 Mo6 91.59(11)
O19 Mo7 Mo6 134.19(13)
O14 Mo7 Mo6 35.15(7)
O17 Mo7 Mo6 117.78(7)
O24 Mo7 Mo6 43.25(6)
Mo4 Mo7 Mo6 83.461(10)

loop_
_geom_bond_atom_site_label_1
_geom_bond_atom_site_label_2
_geom_bond_distance
_geom_bond_site_symmetry_2
C1 N1 1.492(5) .
C1 H1A 0.9600 .
C1 H1B 0.9600 .
C1 H1C 0.9600 .
C2 N1 1.478(6) .
C2 H2A 0.9600 .
C2 H2B 0.9600 .
C2 H2C 0.9600 .
C3 N1 1.497(6) .
C3 H3A 0.9600 .
C3 H3B 0.9600 .
C3 H3C 0.9600 .
C4 N1 1.489(5) .
C4 H4A 0.9600 .
C4 H4B 0.9600 .
C4 H4C 0.9600 .
O1 Mo5 2.143(2) .
O1 Mo3 2.171(2) .
O1 Mo1 2.177(2) .
O1 Mo2 2.254(2) .
O2 Mo2 1.913(2) .
O2 Mo1 2.247(2) .
O2 Mo6 2.249(2) .
O1W H11W 0.81(6) .
O1W H12W 0.83(6) .
O3 Mo2 1.737(2) .
O2W H21W 0.82(5) .
O2W H22W 0.83(4) .
O2W H23W 0.82(4) .
O4 Mo2 1.875(2) .
O4 Mo4 2.259(2) .
O4 Mo3 2.262(2) .
O3W H31W 0.804(19) .
O3W H32W 0.808(19) .
O5 Mo2 1.741(3) .
O4W H41W 0.81(4) .
O4W H42W 0.81(5) .
O6 Mo1 1.721(3) .
O5W H51W 0.81(4) .
O5W H52W 0.81(4) .
O7 Mo1 1.708(3) .
O6W H61W 0.84(5) .
O6W H62W 0.82(5) .
O8 Mo5 1.936(2) .
O8 Mo3 1.972(2) .
O7W H71W 0.86(2) .
O7W H72W 0.85(6) .
O7W H73W 0.86(5) .
O9 Mo4 1.719(3) .
O8W H81W 0.85(6) .
O8W H82W 0.85(5) .
O8W H83W 0.86(5) .
O10 Mo7 1.713(3) .
O9W H91W 0.83(6) .
O9W H92W 0.82(6) .
O11 Mo5 1.714(3) .
O10W H13W 0.88(6) .
O10W H14W 0.87(6) .
O10W H15W 0.86(2) .
O12 Mo6 1.712(3) .
O13 Mo6 1.723(3) .
O12W H26W 0.83(2) .
O12W H24W 0.82(2) .
O12W H25W 0.83(5) .
O14 Mo7 1.911(3) .
O14 Mo6 1.969(2) .
O15 Mo6 1.921(2) .
O15 Mo1 1.935(2) .
O14W O14W 0.960(18) 7
O16 Mo4 1.919(2) .
O16 Mo3 1.932(2) .
O17 Mo7 1.929(3) .
O17 Mo4 1.975(3) .
O18 Mo4 1.711(3) .
O19 Mo7 1.719(3) .
O20 Mo3 1.713(3) .
O21 Mo5 1.917(3) .
O21 Mo1 1.982(2) .
O22 Mo3 1.722(3) .
O23 Mo5 1.727(3) .
O24 Mo7 2.136(2) .
O24 Mo4 2.167(2) .
O24 Mo6 2.198(2) .
O24 Mo2 2.256(2) .
Mo1 Mo5 3.1947(4) .
Mo3 Mo5 3.1868(5) .
Mo4 Mo7 3.1933(4) .
Mo6 Mo7 3.1957(4) .

loop_
_geom_torsion_atom_site_label_1
_geom_torsion_atom_site_label_2
_geom_torsion_atom_site_label_3
_geom_torsion_atom_site_label_4
_geom_torsion
Mo6 O15 Mo1 O7 -176.46(14)
Mo6 O15 Mo1 O6 -69.96(15)
Mo6 O15 Mo1 O21 51.6(3)
Mo6 O15 Mo1 O1 90.56(13)
Mo6 O15 Mo1 O2 18.84(11)
Mo6 O15 Mo1 Mo5 91.66(12)
Mo5 O21 Mo1 O7 -69.90(15)
Mo5 O21 Mo1 O6 -175.66(15)
Mo5 O21 Mo1 O15 61.4(3)
Mo5 O21 Mo1 O1 20.44(11)
Mo5 O21 Mo1 O2 92.77(13)
Mo5 O1 Mo1 O7 82.39(12)
Mo3 O1 Mo1 O7 -31.1(3)
Mo2 O1 Mo1 O7 -174.12(12)
Mo5 O1 Mo1 O6 -67.9(3)
Mo3 O1 Mo1 O6 178.5(3)
Mo2 O1 Mo1 O6 35.6(3)
Mo5 O1 Mo1 O15 178.73(10)
Mo3 O1 Mo1 O15 65.2(3)
Mo2 O1 Mo1 O15 -77.78(10)
Mo5 O1 Mo1 O21 -17.15(10)
Mo3 O1 Mo1 O21 -130.7(3)
Mo2 O1 Mo1 O21 86.35(11)
Mo5 O1 Mo1 O2 -108.12(10)
Mo3 O1 Mo1 O2 138.3(3)
Mo2 O1 Mo1 O2 -4.63(8)
Mo3 O1 Mo1 Mo5 -113.5(3)
Mo2 O1 Mo1 Mo5 103.49(11)
Mo2 O2 Mo1 O7 41.5(4)
Mo6 O2 Mo1 O7 -71.8(4)
Mo2 O2 Mo1 O6 -160.95(13)
Mo6 O2 Mo1 O6 85.72(11)
Mo2 O2 Mo1 O15 98.90(12)
Mo6 O2 Mo1 O15 -14.43(8)
Mo2 O2 Mo1 O21 -68.01(12)
Mo6 O2 Mo1 O21 178.66(9)
Mo2 O2 Mo1 O1 5.71(9)
Mo6 O2 Mo1 O1 -107.62(9)
Mo2 O2 Mo1 Mo5 -33.72(9)
Mo6 O2 Mo1 Mo5 -147.05(6)
Mo4 O4 Mo2 O3 76.23(13)
Mo3 O4 Mo2 O3 176.26(12)
Mo4 O4 Mo2 O5 -176.13(12)
Mo3 O4 Mo2 O5 -76.10(13)
Mo4 O4 Mo2 O2 -49.9(2)
Mo3 O4 Mo2 O2 50.2(2)
Mo4 O4 Mo2 O1 -95.36(10)
Mo3 O4 Mo2 O1 4.67(9)
Mo4 O4 Mo2 O24 -4.84(9)
Mo3 O4 Mo2 O24 95.19(11)
Mo1 O2 Mo2 O3 -177.90(12)
Mo6 O2 Mo2 O3 -76.47(13)
Mo1 O2 Mo2 O5 75.76(13)
Mo6 O2 Mo2 O5 177.20(12)
Mo1 O2 Mo2 O4 -51.1(2)
Mo6 O2 Mo2 O4 50.3(2)
Mo1 O2 Mo2 O1 -5.38(9)
Mo6 O2 Mo2 O1 96.05(10)
Mo1 O2 Mo2 O24 -96.30(11)
Mo6 O2 Mo2 O24 5.13(9)
Mo5 O1 Mo2 O5 1.63(11)
Mo3 O1 Mo2 O5 99.31(11)
Mo1 O1 Mo2 O5 -96.37(11)
Mo5 O1 Mo2 O4 -102.33(10)
Mo3 O1 Mo2 O4 -4.65(9)
Mo1 O1 Mo2 O4 159.67(11)
Mo5 O1 Mo2 O2 103.32(10)
Mo3 O1 Mo2 O2 -159.00(11)
Mo1 O1 Mo2 O2 5.31(9)
Mo5 O1 Mo2 O24 -179.86(9)
Mo3 O1 Mo2 O24 -82.18(9)
Mo1 O1 Mo2 O24 82.14(9)
Mo7 O24 Mo2 O3 -1.03(11)
Mo4 O24 Mo2 O3 -99.21(11)
Mo6 O24 Mo2 O3 96.41(11)
Mo7 O24 Mo2 O4 102.99(10)
Mo4 O24 Mo2 O4 4.81(9)
Mo6 O24 Mo2 O4 -159.57(11)
Mo7 O24 Mo2 O2 -102.44(10)
Mo4 O24 Mo2 O2 159.38(11)
Mo6 O24 Mo2 O2 -5.00(9)
Mo7 O24 Mo2 O1 -179.19(9)
Mo4 O24 Mo2 O1 82.63(9)
Mo6 O24 Mo2 O1 -81.75(9)
Mo4 O16 Mo3 O20 175.87(14)
Mo4 O16 Mo3 O22 68.88(15)
Mo4 O16 Mo3 O8 -49.3(3)
Mo4 O16 Mo3 O1 -91.11(13)
Mo4 O16 Mo3 O4 -19.19(11)
Mo4 O16 Mo3 Mo5 -91.98(13)
Mo5 O8 Mo3 O20 68.66(15)
Mo5 O8 Mo3 O22 174.86(14)
Mo5 O8 Mo3 O16 -65.8(3)
Mo5 O8 Mo3 O1 -21.81(11)
Mo5 O8 Mo3 O4 -94.76(12)
Mo5 O1 Mo3 O20 -81.20(12)
Mo1 O1 Mo3 O20 32.4(3)
Mo2 O1 Mo3 O20 175.44(12)
Mo5 O1 Mo3 O22 71.6(3)
Mo1 O1 Mo3 O22 -174.8(3)
Mo2 O1 Mo3 O22 -31.7(3)
Mo5 O1 Mo3 O16 -178.99(10)
Mo1 O1 Mo3 O16 -65.4(3)
Mo2 O1 Mo3 O16 77.65(10)
Mo5 O1 Mo3 O8 18.56(9)
Mo1 O1 Mo3 O8 132.1(3)
Mo2 O1 Mo3 O8 -84.80(10)
Mo5 O1 Mo3 O4 107.32(9)
Mo1 O1 Mo3 O4 -139.1(3)
Mo2 O1 Mo3 O4 3.96(8)
Mo1 O1 Mo3 Mo5 113.6(3)
Mo2 O1 Mo3 Mo5 -103.36(10)
Mo2 O4 Mo3 O20 -35.5(4)
Mo4 O4 Mo3 O20 76.8(4)
Mo2 O4 Mo3 O22 162.96(14)
Mo4 O4 Mo3 O22 -84.74(12)
Mo2 O4 Mo3 O16 -97.68(12)
Mo4 O4 Mo3 O16 14.63(8)
Mo2 O4 Mo3 O8 69.70(12)
Mo4 O4 Mo3 O8 -177.99(9)
Mo2 O4 Mo3 O1 -4.98(10)
Mo4 O4 Mo3 O1 107.32(9)
Mo2 O4 Mo3 Mo5 34.79(9)
Mo4 O4 Mo3 Mo5 147.10(6)
Mo3 O16 Mo4 O18 -174.70(14)
Mo3 O16 Mo4 O9 -68.49(16)
Mo3 O16 Mo4 O17 51.9(3)
Mo3 O16 Mo4 O24 91.12(13)
Mo3 O16 Mo4 O4 19.19(11)
Mo3 O16 Mo4 Mo7 92.17(13)
Mo7 O17 Mo4 O18 -70.50(15)
Mo7 O17 Mo4 O9 -175.79(14)
Mo7 O17 Mo4 O16 62.3(3)
Mo7 O17 Mo4 O24 21.04(11)
Mo7 O17 Mo4 O4 93.81(12)
Mo7 O24 Mo4 O18 81.82(12)
Mo6 O24 Mo4 O18 -32.1(3)
Mo2 O24 Mo4 O18 -175.16(12)
Mo7 O24 Mo4 O9 -69.5(3)
Mo6 O24 Mo4 O9 176.6(3)
Mo2 O24 Mo4 O9 33.5(3)
Mo7 O24 Mo4 O16 178.77(10)
Mo6 O24 Mo4 O16 64.8(3)
Mo2 O24 Mo4 O16 -78.21(10)
Mo7 O24 Mo4 O17 -17.85(9)
Mo6 O24 Mo4 O17 -131.8(3)
Mo2 O24 Mo4 O17 85.17(11)
Mo7 O24 Mo4 O4 -107.12(10)
Mo6 O24 Mo4 O4 139.0(3)
Mo2 O24 Mo4 O4 -4.10(8)
Mo6 O24 Mo4 Mo7 -113.9(3)
Mo2 O24 Mo4 Mo7 103.02(10)
Mo2 O4 Mo4 O18 38.9(5)
Mo3 O4 Mo4 O18 -73.2(4)
Mo2 O4 Mo4 O9 -161.82(14)
Mo3 O4 Mo4 O9 86.08(12)
Mo2 O4 Mo4 O16 97.40(12)
Mo3 O4 Mo4 O16 -14.71(9)
Mo2 O4 Mo4 O17 -68.97(12)
Mo3 O4 Mo4 O17 178.92(9)
Mo2 O4 Mo4 O24 5.17(10)
Mo3 O4 Mo4 O24 -106.94(9)
Mo2 O4 Mo4 Mo7 -34.39(9)
Mo3 O4 Mo4 Mo7 -146.49(6)
Mo1 O21 Mo5 O11 80.89(16)
Mo1 O21 Mo5 O23 -171.47(14)
Mo1 O21 Mo5 O8 -43.3(3)
Mo1 O21 Mo5 O1 -20.56(11)
Mo1 O21 Mo5 Mo3 -15.64(15)
Mo3 O8 Mo5 O11 -79.76(15)
Mo3 O8 Mo5 O23 172.65(14)
Mo3 O8 Mo5 O21 44.8(3)
Mo3 O8 Mo5 O1 21.96(11)
Mo3 O8 Mo5 Mo1 17.98(14)
Mo3 O1 Mo5 O11 76.67(13)
Mo1 O1 Mo5 O11 -79.33(13)
Mo2 O1 Mo5 O11 178.28(12)
Mo3 O1 Mo5 O23 -103.5(3)
Mo1 O1 Mo5 O23 100.5(3)
Mo2 O1 Mo5 O23 -1.9(3)
Mo3 O1 Mo5 O21 173.56(11)
Mo1 O1 Mo5 O21 17.56(10)
Mo2 O1 Mo5 O21 -84.83(11)
Mo3 O1 Mo5 O8 -18.79(9)
Mo1 O1 Mo5 O8 -174.79(11)
Mo2 O1 Mo5 O8 82.81(11)
Mo1 O1 Mo5 Mo3 -156.00(12)
Mo2 O1 Mo5 Mo3 101.60(10)
Mo3 O1 Mo5 Mo1 156.00(12)
Mo2 O1 Mo5 Mo1 -102.40(10)
O20 Mo3 Mo5 O11 -10.04(15)
O22 Mo3 Mo5 O11 96.78(16)
O16 Mo3 Mo5 O11 -107.53(14)
O8 Mo3 Mo5 O11 103.32(17)
O1 Mo3 Mo5 O11 -108.83(14)
O4 Mo3 Mo5 O11 -174.11(12)
O20 Mo3 Mo5 O23 -123.79(19)
O22 Mo3 Mo5 O23 -17.0(2)
O16 Mo3 Mo5 O23 138.72(18)
O8 Mo3 Mo5 O23 -10.4(2)
O1 Mo3 Mo5 O23 137.42(18)
O4 Mo3 Mo5 O23 72.13(17)
O20 Mo3 Mo5 O21 91.76(14)
O22 Mo3 Mo5 O21 -161.41(15)
O16 Mo3 Mo5 O21 -5.73(13)
O8 Mo3 Mo5 O21 -154.88(16)
O1 Mo3 Mo5 O21 -7.03(12)
O4 Mo3 Mo5 O21 -72.31(11)
O20 Mo3 Mo5 O8 -113.36(16)
O22 Mo3 Mo5 O8 -6.54(18)
O16 Mo3 Mo5 O8 149.15(16)
O1 Mo3 Mo5 O8 147.85(16)
O4 Mo3 Mo5 O8 82.57(14)
O20 Mo3 Mo5 O1 98.79(13)
O22 Mo3 Mo5 O1 -154.38(15)
O16 Mo3 Mo5 O1 1.30(12)
O8 Mo3 Mo5 O1 -147.85(16)
O4 Mo3 Mo5 O1 -65.28(10)
O20 Mo3 Mo5 Mo1 82.66(10)
O22 Mo3 Mo5 Mo1 -170.52(12)
O16 Mo3 Mo5 Mo1 -14.83(9)
O8 Mo3 Mo5 Mo1 -163.98(13)
O1 Mo3 Mo5 Mo1 -16.13(9)
O4 Mo3 Mo5 Mo1 -81.42(6)
O7 Mo1 Mo5 O11 9.09(14)
O6 Mo1 Mo5 O11 -97.69(16)
O15 Mo1 Mo5 O11 105.25(14)
O21 Mo1 Mo5 O11 -103.14(17)
O1 Mo1 Mo5 O11 106.90(14)
O2 Mo1 Mo5 O11 171.55(12)
O7 Mo1 Mo5 O23 124.11(18)
O6 Mo1 Mo5 O23 17.3(2)
O15 Mo1 Mo5 O23 -139.73(17)
O21 Mo1 Mo5 O23 11.9(2)
O1 Mo1 Mo5 O23 -138.08(18)
O2 Mo1 Mo5 O23 -73.43(16)
O7 Mo1 Mo5 O21 112.23(17)
O6 Mo1 Mo5 O21 5.45(18)
O15 Mo1 Mo5 O21 -151.60(16)
O1 Mo1 Mo5 O21 -149.95(16)
O2 Mo1 Mo5 O21 -85.31(15)
O7 Mo1 Mo5 O8 -92.15(13)
O6 Mo1 Mo5 O8 161.07(15)
O15 Mo1 Mo5 O8 4.02(13)
O21 Mo1 Mo5 O8 155.62(16)
O1 Mo1 Mo5 O8 5.67(12)
O2 Mo1 Mo5 O8 70.31(10)
O7 Mo1 Mo5 O1 -97.82(13)
O6 Mo1 Mo5 O1 155.41(15)
O15 Mo1 Mo5 O1 -1.65(12)
O21 Mo1 Mo5 O1 149.95(16)
O2 Mo1 Mo5 O1 64.65(10)
O7 Mo1 Mo5 Mo3 -81.68(10)
O6 Mo1 Mo5 Mo3 171.54(12)
O15 Mo1 Mo5 Mo3 14.49(9)
O21 Mo1 Mo5 Mo3 166.09(14)
O1 Mo1 Mo5 Mo3 16.14(9)
O2 Mo1 Mo5 Mo3 80.78(6)
Mo1 O15 Mo6 O12 70.53(15)
Mo1 O15 Mo6 O13 176.56(14)
Mo1 O15 Mo6 O14 -51.1(3)
Mo1 O15 Mo6 O24 -90.26(13)
Mo1 O15 Mo6 O2 -18.80(11)
Mo1 O15 Mo6 Mo7 -90.86(12)
Mo7 O14 Mo6 O12 174.63(15)
Mo7 O14 Mo6 O13 69.28(15)
Mo7 O14 Mo6 O15 -62.4(3)
Mo7 O14 Mo6 O24 -21.02(11)
Mo7 O14 Mo6 O2 -93.41(13)
Mo7 O24 Mo6 O12 67.3(3)
Mo4 O24 Mo6 O12 -178.6(3)
Mo2 O24 Mo6 O12 -35.6(4)
Mo7 O24 Mo6 O13 -82.54(12)
Mo4 O24 Mo6 O13 31.6(3)
Mo2 O24 Mo6 O13 174.55(12)
Mo7 O24 Mo6 O15 -179.31(9)
Mo4 O24 Mo6 O15 -65.2(3)
Mo2 O24 Mo6 O15 77.79(10)
Mo7 O24 Mo6 O14 17.51(10)
Mo4 O24 Mo6 O14 131.6(3)
Mo2 O24 Mo6 O14 -85.40(11)
Mo7 O24 Mo6 O2 107.27(10)
Mo4 O24 Mo6 O2 -138.6(3)
Mo2 O24 Mo6 O2 4.36(8)
Mo4 O24 Mo6 Mo7 114.1(3)
Mo2 O24 Mo6 Mo7 -102.90(10)
Mo2 O2 Mo6 O12 161.50(13)
Mo1 O2 Mo6 O12 -85.62(12)
Mo2 O2 Mo6 O13 -39.2(4)
Mo1 O2 Mo6 O13 73.7(4)
Mo2 O2 Mo6 O15 -98.36(12)
Mo1 O2 Mo6 O15 14.52(8)
Mo2 O2 Mo6 O14 68.07(12)
Mo1 O2 Mo6 O14 -179.05(10)
Mo2 O2 Mo6 O24 -5.41(9)
Mo1 O2 Mo6 O24 107.48(9)
Mo2 O2 Mo6 Mo7 34.14(9)
Mo1 O2 Mo6 Mo7 147.03(6)
Mo6 O14 Mo7 O10 -80.11(16)
Mo6 O14 Mo7 O19 171.37(15)
Mo6 O14 Mo7 O17 43.6(3)
Mo6 O14 Mo7 O24 21.37(11)
Mo6 O14 Mo7 Mo4 16.82(15)
Mo4 O17 Mo7 O10 80.10(16)
Mo4 O17 Mo7 O19 -170.97(16)
Mo4 O17 Mo7 O14 -43.4(3)
Mo4 O17 Mo7 O24 -21.18(11)
Mo4 O17 Mo7 Mo6 -16.79(15)
Mo4 O24 Mo7 O10 -78.25(13)
Mo6 O24 Mo7 O10 77.93(13)
Mo2 O24 Mo7 O10 179.95(12)
Mo4 O24 Mo7 O19 102.8(3)
Mo6 O24 Mo7 O19 -101.0(3)
Mo2 O24 Mo7 O19 1.0(3)
Mo4 O24 Mo7 O14 -174.01(11)
Mo6 O24 Mo7 O14 -17.83(10)
Mo2 O24 Mo7 O14 84.19(11)
Mo4 O24 Mo7 O17 18.14(10)
Mo6 O24 Mo7 O17 174.32(11)
Mo2 O24 Mo7 O17 -83.66(11)
Mo6 O24 Mo7 Mo4 156.18(12)
Mo2 O24 Mo7 Mo4 -101.80(10)
Mo4 O24 Mo7 Mo6 -156.18(12)
Mo2 O24 Mo7 Mo6 102.02(10)
O18 Mo4 Mo7 O10 8.44(14)
O9 Mo4 Mo7 O10 -98.24(16)
O16 Mo4 Mo7 O10 105.96(14)
O17 Mo4 Mo7 O10 -103.54(17)
O24 Mo4 Mo7 O10 107.54(14)
O4 Mo4 Mo7 O10 172.92(12)
O18 Mo4 Mo7 O19 124.7(2)
O9 Mo4 Mo7 O19 18.0(2)
O16 Mo4 Mo7 O19 -137.8(2)
O17 Mo4 Mo7 O19 12.7(2)
O24 Mo4 Mo7 O19 -136.2(2)
O4 Mo4 Mo7 O19 -70.81(19)
O18 Mo4 Mo7 O14 -92.58(13)
O9 Mo4 Mo7 O14 160.74(15)
O16 Mo4 Mo7 O14 4.94(13)
O17 Mo4 Mo7 O14 155.45(16)
O24 Mo4 Mo7 O14 6.52(12)
O4 Mo4 Mo7 O14 71.90(11)
O18 Mo4 Mo7 O17 111.98(16)
O9 Mo4 Mo7 O17 5.30(18)
O16 Mo4 Mo7 O17 -150.50(16)
O24 Mo4 Mo7 O17 -148.93(16)
O4 Mo4 Mo7 O17 -83.54(14)
O18 Mo4 Mo7 O24 -99.10(13)
O9 Mo4 Mo7 O24 154.23(15)
O16 Mo4 Mo7 O24 -1.58(13)
O17 Mo4 Mo7 O24 148.93(16)
O4 Mo4 Mo7 O24 65.38(10)
O18 Mo4 Mo7 Mo6 -82.92(10)
O9 Mo4 Mo7 Mo6 170.40(12)
O16 Mo4 Mo7 Mo6 14.59(9)
O17 Mo4 Mo7 Mo6 165.10(13)
O24 Mo4 Mo7 Mo6 16.17(9)
O4 Mo4 Mo7 Mo6 81.55(6)
O12 Mo6 Mo7 O10 96.38(17)
O13 Mo6 Mo7 O10 -9.93(14)
O15 Mo6 Mo7 O10 -106.90(14)
O14 Mo6 Mo7 O10 103.13(18)
O24 Mo6 Mo7 O10 -107.79(14)
O2 Mo6 Mo7 O10 -172.86(12)
O12 Mo6 Mo7 O19 -18.7(2)
O13 Mo6 Mo7 O19 -124.97(19)
O15 Mo6 Mo7 O19 138.06(18)
O14 Mo6 Mo7 O19 -11.9(2)
O24 Mo6 Mo7 O19 137.16(18)
O2 Mo6 Mo7 O19 72.09(17)
O12 Mo6 Mo7 O14 -6.75(18)
O13 Mo6 Mo7 O14 -113.06(17)
O15 Mo6 Mo7 O14 149.97(16)
O24 Mo6 Mo7 O14 149.08(16)
O2 Mo6 Mo7 O14 84.01(15)
O12 Mo6 Mo7 O17 -162.02(15)
O13 Mo6 Mo7 O17 91.67(13)
O15 Mo6 Mo7 O17 -5.30(13)
O14 Mo6 Mo7 O17 -155.27(17)
O24 Mo6 Mo7 O17 -6.19(12)
O2 Mo6 Mo7 O17 -71.26(11)
O12 Mo6 Mo7 O24 -155.83(15)
O13 Mo6 Mo7 O24 97.86(13)
O15 Mo6 Mo7 O24 0.89(12)
O14 Mo6 Mo7 O24 -149.08(16)
O2 Mo6 Mo7 O24 -65.07(10)
O12 Mo6 Mo7 Mo4 -171.76(12)
O13 Mo6 Mo7 Mo4 81.93(9)
O15 Mo6 Mo7 Mo4 -15.04(9)
O14 Mo6 Mo7 Mo4 -165.01(14)
O24 Mo6 Mo7 Mo4 -15.93(9)
O2 Mo6 Mo7 Mo4 -81.00(6)

loop_
_cod_changelog_entry_id
_cod_changelog_entry_author
_cod_changelog_entry_date
_cod_changelog_entry_text
1 'Vaitkus, Antanas' 2022-06-28T18:55:00+03:00
;
 Removed the '_chemical_name_systematic' data item that had an incorrect value.
;
